data_1560889
loop_
_publ_author_name
'Cramer, Alisha J.'
'Cole, Jacqueline M.'

_publ_section_title
;
 Host-guest prospects of neodymium and gadolinium ultraphosphate
 frameworks for nuclear waste storage: Multi-temperature topological
 analysis of nanoporous cages in RP5O14
;
_journal_name_full 'Journal of Solid State Chemistry'
_journal_page_first 250
_journal_page_last 257
_journal_paper_doi 10.1016/j.jssc.2018.07.020
_journal_volume 266
_journal_year 2018
_chemical_formula_sum 'Gd O14 P5'
_chemical_formula_weight 536.10
_space_group_IT_number 14
_space_group_name_Hall '-P 2ybc'
_space_group_name_H-M_alt 'P 1 21/c 1'
_symmetry_cell_setting monoclinic
_symmetry_space_group_name_H-M 'P 1 21/c 1'
_atom_sites_solution_hydrogens none
_atom_sites_solution_primary direct
_atom_sites_solution_secondary difmap
_audit_creation_method SHELXL-97
_cell_angle_alpha 90.00
_cell_angle_beta 90.00(3)
_cell_angle_gamma 90.00
_cell_formula_units_Z 4
_cell_length_a 8.7500(17)
_cell_length_b 8.9240(18)
_cell_length_c 12.979(3)
_cell_measurement_reflns_used 512
_cell_measurement_temperature 380(2)
_cell_measurement_theta_max 28.28
_cell_measurement_theta_min 2.0
_cell_volume 1013.5(4)
_computing_cell_refinement
;
Rigaku CrystalClear-SM Expert 2.0
;
_computing_data_collection 'Rigaku CrystalClear-SM Expert 2.0'
_computing_data_reduction
;
Rigaku CrystalClear-SM Expert 2.0
;
_computing_molecular_graphics
;
SHELXTL-PLUS (Sheldrick, 1995)
;
_computing_publication_material 'SHELXL-97 (Sheldrick, 1997)'
_computing_structure_refinement 'SHELXL-97 (Sheldrick, 1997)'
_computing_structure_solution 'SHELXS-97 (Sheldrick, 1990)'
_diffrn_ambient_temperature 380(2)
_diffrn_measured_fraction_theta_full 0.811
_diffrn_measured_fraction_theta_max 0.811
_diffrn_measurement_device_type 'Rigaku Saturn 724+ CCD'
_diffrn_measurement_method '\w scans'
_diffrn_radiation_monochromator graphite
_diffrn_radiation_source 'fine-focus sealed tube'
_diffrn_radiation_type MoK\a
_diffrn_radiation_wavelength 0.71073
_diffrn_reflns_av_R_equivalents 0.0415
_diffrn_reflns_av_sigmaI/netI 0.0278
_diffrn_reflns_limit_h_max 7
_diffrn_reflns_limit_h_min -11
_diffrn_reflns_limit_k_max 12
_diffrn_reflns_limit_k_min -6
_diffrn_reflns_limit_l_max 17
_diffrn_reflns_limit_l_min -17
_diffrn_reflns_number 4069
_diffrn_reflns_theta_full 30.56
_diffrn_reflns_theta_max 30.56
_diffrn_reflns_theta_min 1.57
_diffrn_standards_decay_% 0
_diffrn_standards_interval_count 0
_diffrn_standards_interval_time 0
_diffrn_standards_number 0
_exptl_absorpt_coefficient_mu 7.422
_exptl_absorpt_correction_T_max 0.105
_exptl_absorpt_correction_T_min 0.069
_exptl_absorpt_correction_type empirical
_exptl_absorpt_process_details
;
T. Higashi, ABSCOR, empirical absorption correction
;
_exptl_crystal_colour colourless
_exptl_crystal_density_diffrn 3.514
_exptl_crystal_density_method 'not measured'
_exptl_crystal_description block
_exptl_crystal_F_000 1004
_exptl_crystal_size_max 0.4
_exptl_crystal_size_mid 0.4
_exptl_crystal_size_min 0.3
_refine_diff_density_max 1.095
_refine_diff_density_min -1.390
_refine_diff_density_rms 0.304
_refine_ls_extinction_coef 0.0150(12)
_refine_ls_extinction_expression Fc^*^=kFc[1+0.001xFc^2^\l^3^/sin(2\q)]^-1/4^
_refine_ls_extinction_method SHELXL
_refine_ls_goodness_of_fit_ref 1.148
_refine_ls_hydrogen_treatment none
_refine_ls_matrix_type full
_refine_ls_number_parameters 183
_refine_ls_number_reflns 2531
_refine_ls_number_restraints 0
_refine_ls_restrained_S_all 1.148
_refine_ls_R_factor_all 0.0411
_refine_ls_R_factor_gt 0.0404
_refine_ls_shift/su_max 0.001
_refine_ls_shift/su_mean 0.000
_refine_ls_structure_factor_coef Fsqd
_refine_ls_weighting_details 'calc w=1/[\s^2^(Fo^2^)+(0.0816P)^2^+0.9616P] where P=(Fo^2^+2Fc^2^)/3'
_refine_ls_weighting_scheme calc
_refine_ls_wR_factor_gt 0.1149
_refine_ls_wR_factor_ref 0.1157
_reflns_number_gt 2464
_reflns_number_total 2531
_reflns_threshold_expression >2sigma(I)
_cod_data_source_file 2gd380d-2b.cif
_cod_data_source_block 2gd380d-2b
_cod_original_cell_volume 1013.5(3)
_cod_original_sg_symbol_H-M P2(1)/c
_cod_database_code 1560889

loop_
_symmetry_equiv_pos_as_xyz
'x, y, z'
'-x, y+1/2, -z+1/2'
'-x, -y, -z'
'x, -y-1/2, z-1/2'

loop_
_atom_site_label
_atom_site_type_symbol
_atom_site_fract_x
_atom_site_fract_y
_atom_site_fract_z
_atom_site_U_iso_or_equiv
_atom_site_adp_type
_atom_site_occupancy
_atom_site_symmetry_multiplicity
_atom_site_calc_flag
_atom_site_refinement_flags
_atom_site_disorder_assembly
_atom_site_disorder_group
Gd1 Gd 0.22289(3) 0.19007(2) 0.50089(2) 0.00894(15) Uani 1 1 d . . .
P1 P -0.26953(17) 0.44949(14) 0.66445(9) 0.0094(3) Uani 1 1 d . . .
P2 P -0.25741(16) 0.45248(14) 0.33488(9) 0.0095(3) Uani 1 1 d . . .
P3 P -0.18512(15) 0.24495(13) 0.49994(10) 0.0093(2) Uani 1 1 d . . .
P4 P 0.50445(17) -0.00227(15) 0.67238(9) 0.0091(2) Uani 1 1 d . . .
P5 P -0.00530(17) 0.49627(16) 0.79780(9) 0.0100(2) Uani 1 1 d . . .
O1 O -0.2801(7) 0.3099(4) 0.4028(4) 0.0150(9) Uani 1 1 d . . .
O2 O -0.0307(5) 0.3125(4) 0.5034(4) 0.0170(8) Uani 1 1 d . . .
O3 O -0.2924(6) 0.3134(4) 0.5906(3) 0.0152(9) Uani 1 1 d . . .
O4 O 0.2771(6) 0.4049(5) 0.6116(3) 0.0219(9) Uani 1 1 d . . .
O5 O 0.4182(5) 0.1166(5) 0.6203(3) 0.0181(8) Uani 1 1 d . . .
O6 O -0.4018(5) 0.4175(5) 0.7413(3) 0.0187(8) Uani 1 1 d . . .
O7 O 0.2688(6) 0.4044(5) 0.3850(3) 0.0217(9) Uani 1 1 d . . .
O8 O 0.2087(5) -0.0814(5) 0.4993(3) 0.0210(9) Uani 1 1 d . . .
O9 O -0.1222(5) 0.4055(5) 0.7259(3) 0.0186(8) Uani 1 1 d . . .
O10 O 0.4201(5) 0.1221(5) 0.3859(3) 0.0176(8) Uani 1 1 d . . .
O11 O -0.3728(5) 0.4184(5) 0.2463(3) 0.0175(8) Uani 1 1 d . . .
O12 O -0.0967(5) 0.4230(5) 0.2877(3) 0.0196(9) Uani 1 1 d . . .
O13 O 0.0887(5) 0.1161(5) 0.6487(3) 0.0193(8) Uani 1 1 d . . .
O14 O 0.0851(5) 0.3821(5) 0.8517(3) 0.0191(8) Uani 1 1 d . . .

loop_
_atom_site_aniso_label
_atom_site_aniso_U_11
_atom_site_aniso_U_22
_atom_site_aniso_U_33
_atom_site_aniso_U_23
_atom_site_aniso_U_13
_atom_site_aniso_U_12
Gd1 0.0085(2) 0.00837(19) 0.00992(19) -0.00006(6) 0.00073(13) 0.00010(6)
P1 0.0087(6) 0.0090(5) 0.0105(6) 0.0002(4) 0.0014(4) 0.0003(4)
P2 0.0088(7) 0.0096(5) 0.0100(6) 0.0000(4) -0.0004(5) -0.0003(4)
P3 0.0093(5) 0.0079(5) 0.0108(5) 0.0001(4) 0.0005(5) 0.0010(4)
P4 0.0071(5) 0.0107(5) 0.0095(5) -0.0008(4) 0.0008(5) 0.0001(4)
P5 0.0083(5) 0.0124(5) 0.0093(5) 0.0000(4) 0.0007(5) -0.0011(4)
O1 0.014(2) 0.018(2) 0.0125(19) 0.0053(12) -0.0024(17) -0.0045(14)
O2 0.014(2) 0.0148(16) 0.023(2) 0.0011(13) 0.004(2) -0.0014(12)
O3 0.010(2) 0.024(2) 0.0112(19) -0.0050(12) 0.0012(17) -0.0043(14)
O4 0.027(2) 0.0136(17) 0.026(2) -0.0072(16) -0.0058(18) 0.0021(18)
O5 0.0134(19) 0.0175(19) 0.024(2) 0.0050(15) -0.0065(16) 0.0047(16)
O6 0.019(2) 0.0167(18) 0.0204(19) -0.0009(14) 0.0113(16) -0.0016(16)
O7 0.026(2) 0.0144(17) 0.025(2) 0.0096(16) 0.0026(19) 0.0005(18)
O8 0.028(2) 0.0080(17) 0.027(2) -0.0008(14) 0.001(2) 0.0016(15)
O9 0.016(2) 0.0108(16) 0.030(2) -0.0034(15) -0.0079(16) 0.0010(15)
O10 0.0156(19) 0.0208(19) 0.0163(18) -0.0039(14) 0.0084(15) 0.0032(16)
O11 0.019(2) 0.0156(18) 0.0181(19) -0.0023(14) -0.0106(16) 0.0040(15)
O12 0.012(2) 0.0209(19) 0.026(2) 0.0077(16) 0.0086(16) 0.0025(16)
O13 0.016(2) 0.023(2) 0.0191(19) 0.0060(15) 0.0048(16) -0.0022(16)
O14 0.020(2) 0.0189(19) 0.0179(19) 0.0039(14) -0.0043(16) 0.0030(16)

loop_
_atom_type_symbol
_atom_type_description
_atom_type_scat_dispersion_real
_atom_type_scat_dispersion_imag
_atom_type_scat_source
O O 0.0106 0.0060 'International Tables Vol C Tables 4.2.6.8 and 6.1.1.4'
P P 0.1023 0.0942 'International Tables Vol C Tables 4.2.6.8 and 6.1.1.4'
Gd Gd -0.1653 3.9035 'International Tables Vol C Tables 4.2.6.8 and 6.1.1.4'

loop_
_geom_angle_atom_site_label_1
_geom_angle_atom_site_label_2
_geom_angle_atom_site_label_3
_geom_angle
_geom_angle_site_symmetry_1
_geom_angle_site_symmetry_3
O13 Gd1 O10 144.22(16) . .
O13 Gd1 O14 109.70(14) . 4_565
O10 Gd1 O14 77.61(16) . 4_565
O13 Gd1 O5 75.60(16) . .
O10 Gd1 O5 79.49(14) . .
O14 Gd1 O5 144.68(16) 4_565 .
O13 Gd1 O8 72.54(15) . .
O10 Gd1 O8 77.03(15) . .
O14 Gd1 O8 72.28(14) 4_565 .
O5 Gd1 O8 76.63(15) . .
O13 Gd1 O4 80.62(16) . .
O10 Gd1 O4 115.58(17) . .
O14 Gd1 O4 142.44(15) 4_565 .
O5 Gd1 O4 72.31(15) . .
O8 Gd1 O4 143.02(15) . .
O13 Gd1 O7 143.05(16) . .
O10 Gd1 O7 72.22(15) . .
O14 Gd1 O7 78.20(16) 4_565 .
O5 Gd1 O7 119.35(16) . .
O8 Gd1 O7 141.05(15) . .
O4 Gd1 O7 73.64(17) . .
O13 Gd1 O2 70.37(15) . .
O10 Gd1 O2 141.03(16) . .
O14 Gd1 O2 71.01(15) 4_565 .
O5 Gd1 O2 138.71(16) . .
O8 Gd1 O2 113.29(13) . .
O4 Gd1 O2 79.61(16) . .
O7 Gd1 O2 79.14(15) . .
O7 P1 O6 116.9(3) 3_566 .
O7 P1 O3 115.3(3) 3_566 .
O6 P1 O3 98.9(3) . .
O7 P1 O9 116.5(3) 3_566 .
O6 P1 O9 103.9(3) . .
O3 P1 O9 102.9(3) . .
O4 P2 O12 116.2(3) 3_566 .
O4 P2 O11 116.4(3) 3_566 .
O12 P2 O11 105.2(3) . .
O4 P2 O1 115.3(3) 3_566 .
O12 P2 O1 101.5(3) . .
O11 P2 O1 100.1(3) . .
O8 P3 O2 122.1(2) 3_556 .
O8 P3 O1 106.8(2) 3_556 .
O2 P3 O1 110.3(3) . .
O8 P3 O3 106.6(2) 3_556 .
O2 P3 O3 110.6(3) . .
O1 P3 O3 97.6(3) . .
O5 P4 O10 121.4(2) . 3_656
O5 P4 O6 110.9(3) . 2_546
O10 P4 O6 106.6(2) 3_656 2_546
O5 P4 O11 106.2(2) . 4_666
O10 P4 O11 110.1(3) 3_656 4_666
O6 P4 O11 99.4(2) 2_546 4_666
O14 P5 O13 123.2(2) . 2_556
O14 P5 O12 110.1(2) . 3_566
O13 P5 O12 106.2(3) 2_556 3_566
O14 P5 O9 105.7(2) . .
O13 P5 O9 109.0(3) 2_556 .
O12 P5 O9 100.4(2) 3_566 .
P2 O1 P3 131.9(3) . .
P3 O2 Gd1 129.69(19) . .
P1 O3 P3 131.5(3) . .
P2 O4 Gd1 160.3(3) 3_566 .
P4 O5 Gd1 149.6(3) . .
P1 O6 P4 141.5(3) . 2_556
P1 O7 Gd1 165.0(3) 3_566 .
P3 O8 Gd1 174.8(3) 3_556 .
P1 O9 P5 134.0(3) . .
P4 O10 Gd1 147.4(3) 3_656 .
P2 O11 P4 140.7(3) . 4_465
P2 O12 P5 134.7(3) . 3_566
P5 O13 Gd1 147.2(3) 2_546 .
P5 O14 Gd1 148.5(3) . 4_566

loop_
_geom_bond_atom_site_label_1
_geom_bond_atom_site_label_2
_geom_bond_distance
_geom_bond_site_symmetry_2
Gd1 O13 2.344(4) .
Gd1 O10 2.361(4) .
Gd1 O14 2.370(4) 4_565
Gd1 O5 2.398(4) .
Gd1 O8 2.426(5) .
Gd1 O4 2.443(4) .
Gd1 O7 2.466(4) .
Gd1 O2 2.474(4) .
P1 O7 1.454(4) 3_566
P1 O6 1.554(4) .
P1 O3 1.560(4) .
P1 O9 1.566(4) .
P2 O4 1.460(4) 3_566
P2 O12 1.556(4) .
P2 O11 1.560(4) .
P2 O1 1.561(4) .
P3 O8 1.474(4) 3_556
P3 O2 1.480(4) .
P3 O1 1.617(5) .
P3 O3 1.625(5) .
P4 O5 1.467(4) .
P4 O10 1.467(4) 3_656
P4 O6 1.605(4) 2_546
P4 O11 1.623(4) 4_666
P5 O14 1.468(4) .
P5 O13 1.469(4) 2_556
P5 O12 1.596(4) 3_566
P5 O9 1.604(4) .
O4 P2 1.460(4) 3_566
O6 P4 1.605(4) 2_556
O7 P1 1.454(4) 3_566
O8 P3 1.474(4) 3_556
O10 P4 1.467(4) 3_656
O11 P4 1.623(4) 4_465
O12 P5 1.596(4) 3_566
O13 P5 1.469(4) 2_546
O14 Gd1 2.370(4) 4_566

_cod_database_fobs_code 1560889
